data_8104626
loop_
_publ_author_name
'Liu, Jianlian'
'Hao, Hong'
'Du, Chaojun'

_publ_section_title
;
 Crystal structure of
 (E)-N&#x2032;-(2-chloro-6-hydroxybenzylidene)-2-hydroxybenzohydrazide,
 C14H11ClN2O3
;
_journal_issue 5
_journal_name_full 'Zeitschrift f\"ur Kristallographie - New Crystal Structures'
_journal_page_first 929
_journal_page_last 930
_journal_paper_doi 10.1515/ncrs-2021-0154
_journal_volume 236
_journal_year 2021
_chemical_formula_moiety 'C14 H11 Cl N2 O3'
_chemical_formula_sum 'C14 H11 Cl N2 O3'
_chemical_formula_weight 290.70
_space_group_crystal_system monoclinic
_space_group_IT_number 14
_space_group_name_Hall '-P 2yn'
_space_group_name_H-M_alt 'P 1 21/n 1'
_atom_sites_solution_hydrogens geom
_cell_angle_alpha 90
_cell_angle_beta 111.275(2)
_cell_angle_gamma 90
_cell_formula_units_Z 4
_cell_length_a 7.0242(11)
_cell_length_b 25.375(4)
_cell_length_c 7.6789(13)
_cell_measurement_reflns_used 3062
_cell_measurement_temperature 296(2)
_cell_measurement_theta_max 27.46
_cell_measurement_theta_min 2.96
_cell_volume 1275.4(4)
_computing_cell_refinement 'APEX2-2008 [1]'
_computing_data_collection 'APEX2-2008 [1]'
_computing_data_reduction 'SAINT- 2008 [1]'
_computing_molecular_graphics 'SHELXTL [2]'
_computing_publication_material 'SHELXTL [2]'
_computing_structure_refinement 'SHELXL-2014/7 [2]'
_computing_structure_solution 'Bruker SHELXTL [2]'
_diffrn_ambient_temperature 296(2)
_diffrn_measured_fraction_theta_full 0.999
_diffrn_measured_fraction_theta_max 0.999
_diffrn_measurement_device_type 'Bruker APEX-II CCD'
_diffrn_measurement_method '\f and \w scans'
_diffrn_radiation_type MoK\a
_diffrn_radiation_wavelength 0.71073
_diffrn_reflns_av_R_equivalents 0.0233
_diffrn_reflns_av_unetI/netI 0.0227
_diffrn_reflns_Laue_measured_fraction_full 0.999
_diffrn_reflns_Laue_measured_fraction_max 0.999
_diffrn_reflns_limit_h_max 5
_diffrn_reflns_limit_h_min -8
_diffrn_reflns_limit_k_max 30
_diffrn_reflns_limit_k_min -27
_diffrn_reflns_limit_l_max 8
_diffrn_reflns_limit_l_min -9
_diffrn_reflns_number 6399
_diffrn_reflns_point_group_measured_fraction_full 0.999
_diffrn_reflns_point_group_measured_fraction_max 0.999
_diffrn_reflns_theta_full 24.999
_diffrn_reflns_theta_max 24.999
_diffrn_reflns_theta_min 2.958
_exptl_absorpt_coefficient_mu 0.308
_exptl_absorpt_correction_T_max 0.941
_exptl_absorpt_correction_T_min 0.927
_exptl_absorpt_correction_type multi-scan
_exptl_absorpt_process_details 'SADABS; Bruker, 2008 [1]'
_exptl_crystal_colour colourless
_exptl_crystal_density_diffrn 1.514
_exptl_crystal_description block
_exptl_crystal_F_000 600
_exptl_crystal_size_max 0.250
_exptl_crystal_size_mid 0.230
_exptl_crystal_size_min 0.200
_refine_diff_density_max 0.164
_refine_diff_density_min -0.233
_refine_diff_density_rms 0.048
_refine_ls_extinction_coef .
_refine_ls_extinction_method none
_refine_ls_goodness_of_fit_ref 1.010
_refine_ls_hydrogen_treatment constr
_refine_ls_matrix_type full
_refine_ls_number_parameters 183
_refine_ls_number_reflns 2245
_refine_ls_number_restraints 0
_refine_ls_restrained_S_all 1.010
_refine_ls_R_factor_all 0.0433
_refine_ls_R_factor_gt 0.0349
_refine_ls_shift/su_max 0.000
_refine_ls_shift/su_mean 0.000
_refine_ls_structure_factor_coef Fsqd
_refine_ls_weighting_details 'w=1/[\s^2^(Fo^2^)+(0.0800P)^2^+0.1200P] where P=(Fo^2^+2Fc^2^)/3'
_refine_ls_weighting_scheme calc
_refine_ls_wR_factor_gt 0.1072
_refine_ls_wR_factor_ref 0.1123
_reflns_Friedel_coverage 0.000
_reflns_Friedel_fraction_full .
_reflns_Friedel_fraction_max .
_reflns_number_gt 1909
_reflns_number_total 2245
_reflns_threshold_expression 'I > 2\s(I)'
_cod_data_source_file suppl_j_ncrs-2021-0154_suppl.cif
_cod_data_source_block 1
_cod_original_sg_symbol_H-M 'P 21/n'
_cod_database_code 8104626
_shelx_space_group_comment
; 
The symmetry employed for this shelxl refinement is uniquely defined 
by the following loop, which should always be used as a source of 
symmetry information in preference to the above space-group names. 
They are only intended as comments. 
;
_shelx_estimated_absorpt_t_min 0.927
_shelx_estimated_absorpt_t_max 0.941

loop_
_space_group_symop_operation_xyz
'x, y, z'
'-x+1/2, y+1/2, -z+1/2'
'-x, -y, -z'
'x-1/2, -y-1/2, z-1/2'

loop_
_atom_site_label
_atom_site_type_symbol
_atom_site_fract_x
_atom_site_fract_y
_atom_site_fract_z
_atom_site_U_iso_or_equiv
_atom_site_adp_type
_atom_site_occupancy
_atom_site_site_symmetry_order
_atom_site_calc_flag
_atom_site_refinement_flags_posn
_atom_site_refinement_flags_adp
_atom_site_refinement_flags_occupancy
_atom_site_disorder_assembly
_atom_site_disorder_group
C1 C 0.6707(2) 0.32492(6) 0.6496(2) 0.0264(4) Uani 1 1 d . . . . .
C2 C 0.6835(2) 0.37973(6) 0.6306(2) 0.0311(4) Uani 1 1 d . . . . .
C3 C 0.7307(3) 0.41154(7) 0.7874(3) 0.0418(4) Uani 1 1 d . . . . .
H3 H 0.743319 0.447752 0.776416 0.050 Uiso 1 1 calc R U . . .
C4 C 0.7590(3) 0.38989(8) 0.9589(3) 0.0453(5) Uani 1 1 d . . . . .
H4 H 0.790634 0.411732 1.062837 0.054 Uiso 1 1 calc R U . . .
C5 C 0.7414(3) 0.33620(8) 0.9798(2) 0.0423(4) Uani 1 1 d . . . . .
H5 H 0.758484 0.321968 1.096153 0.051 Uiso 1 1 calc R U . . .
C6 C 0.6979(2) 0.30405(6) 0.8250(2) 0.0328(4) Uani 1 1 d . . . . .
H6 H 0.686594 0.267871 0.837962 0.039 Uiso 1 1 calc R U . . .
C7 C 0.6280(2) 0.29130(6) 0.4830(2) 0.0272(3) Uani 1 1 d . . . . .
C8 C 0.7219(2) 0.16077(6) 0.4004(2) 0.0290(4) Uani 1 1 d . . . . .
H8 H 0.767364 0.149250 0.523688 0.035 Uiso 1 1 calc R U . . .
C9 C 0.7070(2) 0.12389(6) 0.2529(2) 0.0272(3) Uani 1 1 d . . . . .
C10 C 0.6617(2) 0.14042(6) 0.0664(2) 0.0328(4) Uani 1 1 d . . . . .
C11 C 0.6581(3) 0.10471(8) -0.0710(3) 0.0442(5) Uani 1 1 d . . . . .
H11 H 0.631030 0.116142 -0.192701 0.053 Uiso 1 1 calc R U . . .
C12 C 0.6948(3) 0.05238(8) -0.0267(3) 0.0513(5) Uani 1 1 d . . . . .
H12 H 0.691889 0.028650 -0.119913 0.062 Uiso 1 1 calc R U . . .
C13 C 0.7357(3) 0.03403(7) 0.1519(3) 0.0462(5) Uani 1 1 d . . . . .
H13 H 0.757917 -0.001654 0.179249 0.055 Uiso 1 1 calc R U . . .
C14 C 0.7429(2) 0.06981(6) 0.2892(2) 0.0351(4) Uani 1 1 d . . . . .
Cl1 Cl 0.79733(9) 0.04664(2) 0.51507(7) 0.0589(2) Uani 1 1 d . . . . .
N1 N 0.69976(19) 0.24167(5) 0.51329(18) 0.0310(3) Uani 1 1 d . . . . .
H1A H 0.761624 0.230390 0.625330 0.037 Uiso 1 1 calc R U . . .
N2 N 0.6730(2) 0.20921(5) 0.36294(18) 0.0300(3) Uani 1 1 d . . . . .
O1 O 0.6557(2) 0.40315(5) 0.46567(18) 0.0452(3) Uani 1 1 d . . . . .
H1 H 0.618765 0.381112 0.381920 0.068 Uiso 1 1 calc R U . . .
O2 O 0.53252(19) 0.30788(4) 0.32239(16) 0.0380(3) Uani 1 1 d . . . . .
O3 O 0.6208(2) 0.19117(5) 0.01546(18) 0.0471(4) Uani 1 1 d . . . . .
H3A H 0.631904 0.209004 0.107700 0.071 Uiso 1 1 calc R U . . .

loop_
_atom_site_aniso_label
_atom_site_aniso_U_11
_atom_site_aniso_U_22
_atom_site_aniso_U_33
_atom_site_aniso_U_23
_atom_site_aniso_U_13
_atom_site_aniso_U_12
C1 0.0232(7) 0.0275(8) 0.0274(9) -0.0006(6) 0.0078(6) 0.0016(6)
C2 0.0267(8) 0.0278(8) 0.0384(9) 0.0010(7) 0.0114(7) 0.0008(6)
C3 0.0397(10) 0.0293(9) 0.0552(12) -0.0112(8) 0.0159(9) -0.0030(7)
C4 0.0432(10) 0.0487(11) 0.0414(11) -0.0187(9) 0.0123(8) 0.0014(8)
C5 0.0421(10) 0.0563(12) 0.0292(10) -0.0010(8) 0.0139(8) 0.0081(8)
C6 0.0339(9) 0.0334(9) 0.0310(9) 0.0012(7) 0.0118(7) 0.0030(6)
C7 0.0260(8) 0.0260(8) 0.0280(9) 0.0006(6) 0.0078(6) -0.0019(6)
C8 0.0295(8) 0.0275(8) 0.0283(9) 0.0006(6) 0.0085(7) 0.0016(6)
C9 0.0244(7) 0.0266(8) 0.0304(9) -0.0020(6) 0.0098(6) -0.0014(6)
C10 0.0297(8) 0.0364(9) 0.0314(9) -0.0029(7) 0.0099(7) -0.0035(6)
C11 0.0440(10) 0.0564(12) 0.0324(10) -0.0088(8) 0.0143(8) -0.0052(8)
C12 0.0532(12) 0.0514(12) 0.0532(13) -0.0264(10) 0.0238(10) -0.0094(9)
C13 0.0482(11) 0.0288(9) 0.0653(14) -0.0115(9) 0.0250(10) -0.0036(8)
C14 0.0345(9) 0.0295(9) 0.0431(10) -0.0001(7) 0.0163(8) -0.0004(7)
Cl1 0.0889(4) 0.0369(3) 0.0580(4) 0.0177(2) 0.0350(3) 0.0168(2)
N1 0.0366(7) 0.0274(7) 0.0235(7) -0.0024(5) 0.0043(6) 0.0034(5)
N2 0.0318(7) 0.0272(7) 0.0286(8) -0.0037(5) 0.0079(6) 0.0008(5)
O1 0.0601(8) 0.0303(7) 0.0460(8) 0.0081(5) 0.0200(7) -0.0004(6)
O2 0.0486(7) 0.0320(6) 0.0258(6) 0.0026(5) 0.0043(5) 0.0047(5)
O3 0.0661(9) 0.0407(7) 0.0342(7) 0.0085(5) 0.0179(7) 0.0090(6)

loop_
_atom_type_symbol
_atom_type_description
_atom_type_scat_dispersion_real
_atom_type_scat_dispersion_imag
_atom_type_scat_source
C C 0.0033 0.0016 'International Tables Vol C Tables 4.2.6.8 and 6.1.1.4'
H H 0.0000 0.0000 'International Tables Vol C Tables 4.2.6.8 and 6.1.1.4'
Cl Cl 0.1484 0.1585 'International Tables Vol C Tables 4.2.6.8 and 6.1.1.4'
N N 0.0061 0.0033 'International Tables Vol C Tables 4.2.6.8 and 6.1.1.4'
O O 0.0106 0.0060 'International Tables Vol C Tables 4.2.6.8 and 6.1.1.4'

loop_
_geom_angle_atom_site_label_1
_geom_angle_atom_site_label_2
_geom_angle_atom_site_label_3
_geom_angle
_geom_angle_site_symmetry_1
_geom_angle_site_symmetry_3
C6 C1 C2 118.98(14) . .
C6 C1 C7 122.11(14) . .
C2 C1 C7 118.91(14) . .
O1 C2 C3 117.85(15) . .
O1 C2 C1 122.74(14) . .
C3 C2 C1 119.39(15) . .
C4 C3 C2 120.39(16) . .
C4 C3 H3 119.8 . .
C2 C3 H3 119.8 . .
C3 C4 C5 121.18(16) . .
C3 C4 H4 119.4 . .
C5 C4 H4 119.4 . .
C6 C5 C4 118.87(17) . .
C6 C5 H5 120.6 . .
C4 C5 H5 120.6 . .
C5 C6 C1 121.14(16) . .
C5 C6 H6 119.4 . .
C1 C6 H6 119.4 . .
O2 C7 N1 121.44(14) . .
O2 C7 C1 122.07(14) . .
N1 C7 C1 116.48(13) . .
N2 C8 C9 120.61(15) . .
N2 C8 H8 119.7 . .
C9 C8 H8 119.7 . .
C14 C9 C10 116.71(14) . .
C14 C9 C8 121.39(15) . .
C10 C9 C8 121.88(14) . .
O3 C10 C11 117.49(16) . .
O3 C10 C9 121.62(14) . .
C11 C10 C9 120.89(16) . .
C12 C11 C10 119.66(18) . .
C12 C11 H11 120.2 . .
C10 C11 H11 120.2 . .
C11 C12 C13 121.81(17) . .
C11 C12 H12 119.1 . .
C13 C12 H12 119.1 . .
C12 C13 C14 118.43(18) . .
C12 C13 H13 120.8 . .
C14 C13 H13 120.8 . .
C13 C14 C9 122.49(17) . .
C13 C14 Cl1 118.33(14) . .
C9 C14 Cl1 119.18(13) . .
C7 N1 N2 119.16(13) . .
C7 N1 H1A 120.4 . .
N2 N1 H1A 120.4 . .
C8 N2 N1 116.29(13) . .
C2 O1 H1 109.5 . .
C10 O3 H3A 109.5 . .

loop_
_geom_bond_atom_site_label_1
_geom_bond_atom_site_label_2
_geom_bond_distance
_geom_bond_site_symmetry_2
C1 C6 1.394(2) .
C1 C2 1.405(2) .
C1 C7 1.475(2) .
C2 O1 1.3477(19) .
C2 C3 1.386(2) .
C3 C4 1.373(3) .
C3 H3 0.9300 .
C4 C5 1.383(3) .
C4 H4 0.9300 .
C5 C6 1.382(2) .
C5 H5 0.9300 .
C6 H6 0.9300 .
C7 O2 1.2439(19) .
C7 N1 1.345(2) .
C8 N2 1.2804(19) .
C8 C9 1.443(2) .
C8 H8 0.9300 .
C9 C14 1.405(2) .
C9 C10 1.413(2) .
C10 O3 1.346(2) .
C10 C11 1.384(2) .
C11 C12 1.372(3) .
C11 H11 0.9300 .
C12 C13 1.376(3) .
C12 H12 0.9300 .
C13 C14 1.378(3) .
C13 H13 0.9300 .
C14 Cl1 1.7373(18) .
N1 N2 1.3745(18) .
N1 H1A 0.8600 .
O1 H1 0.8200 .
O3 H3A 0.8200 .

loop_
_geom_hbond_atom_site_label_D
_geom_hbond_atom_site_label_H
_geom_hbond_atom_site_label_A
_geom_hbond_distance_DH
_geom_hbond_distance_HA
_geom_hbond_distance_DA
_geom_hbond_angle_DHA
_geom_hbond_site_symmetry_A
_geom_hbond_publ_flag
O3 H3A N2 0.82 1.87 2.5988(18) 146.6 . yes
O1 H1 O2 0.82 1.96 2.6668(17) 144.5 . yes
N1 H1A O2 0.86 2.18 2.9414(18) 147.0 4_666 yes
C8 H8 O2 0.93 2.61 3.281(2) 129.5 4_666 yes
O3 H3A N2 0.82 1.87 2.5988(18) 146.6 . yes
O1 H1 O2 0.82 1.96 2.6668(17) 144.5 . yes
N1 H1A O2 0.86 2.18 2.9414(18) 147.0 4_666 yes
C8 H8 O2 0.93 2.61 3.281(2) 129.5 4_666 yes
O3 H3A N2 0.82 1.87 2.5988(18) 146.6 . yes
O1 H1 O2 0.82 1.96 2.6668(17) 144.5 . yes
N1 H1A O2 0.86 2.18 2.9414(18) 147.0 4_666 yes
C8 H8 O2 0.93 2.61 3.281(2) 129.5 4_666 yes
O3 H3A N2 0.82 1.87 2.5988(18) 146.6 . yes
O1 H1 O2 0.82 1.96 2.6668(17) 144.5 . yes
C8 H8 O2 0.93 2.61 3.281(2) 129.5 4_666 yes
O3 H3A N2 0.82 1.87 2.5988(18) 146.6 . yes
O1 H1 O2 0.82 1.96 2.6668(17) 144.5 . yes
C8 H8 O2 0.93 2.61 3.281(2) 129.5 4_666 yes
O3 H3A N2 0.82 1.87 2.5988(18) 146.6 . yes
O1 H1 O2 0.82 1.96 2.6668(17) 144.5 . yes
C8 H8 O2 0.93 2.61 3.281(2) 129.5 4_666 yes
C8 H8 O2 0.93 2.61 3.281(2) 129.5 4_666 yes
O1 H1 O2 0.82 1.96 2.6668(17) 144.5 . yes
O3 H3A N2 0.82 1.87 2.5988(18) 146.6 . yes
C8 H8 O2 0.93 2.61 3.281(2) 129.5 4_666 yes
O1 H1 O2 0.82 1.96 2.6668(17) 144.5 . yes
O3 H3A N2 0.82 1.87 2.5988(18) 146.6 . yes
C8 H8 O2 0.93 2.61 3.281(2) 129.5 4_666 yes
N1 H1A O2 0.86 2.18 2.9414(18) 147.0 4_666 yes
O1 H1 O2 0.82 1.96 2.6668(17) 144.5 . yes
O3 H3A N2 0.82 1.87 2.5988(18) 146.6 . yes
C8 H8 O2 0.93 2.61 3.281(2) 129.5 4_666 yes
N1 H1A O2 0.86 2.18 2.9414(18) 147.0 4_666 yes
O1 H1 O2 0.82 1.96 2.6668(17) 144.5 . yes
O3 H3A N2 0.82 1.87 2.5988(18) 146.6 . yes
C8 H8 O2 0.93 2.61 3.281(2) 129.5 4_666 yes
N1 H1A O2 0.86 2.18 2.9414(18) 147.0 4_666 yes
O1 H1 O2 0.82 1.96 2.6668(17) 144.5 . yes
O3 H3A N2 0.82 1.87 2.5988(18) 146.6 . yes

loop_
_geom_torsion_atom_site_label_1
_geom_torsion_atom_site_label_2
_geom_torsion_atom_site_label_3
_geom_torsion_atom_site_label_4
_geom_torsion
_geom_torsion_site_symmetry_1
_geom_torsion_site_symmetry_2
_geom_torsion_site_symmetry_3
_geom_torsion_site_symmetry_4
C6 C1 C2 O1 -178.83(14) . . . .
C7 C1 C2 O1 0.9(2) . . . .
C6 C1 C2 C3 2.6(2) . . . .
C7 C1 C2 C3 -177.72(14) . . . .
O1 C2 C3 C4 179.46(15) . . . .
C1 C2 C3 C4 -1.9(2) . . . .
C2 C3 C4 C5 0.0(3) . . . .
C3 C4 C5 C6 1.1(3) . . . .
C4 C5 C6 C1 -0.4(3) . . . .
C2 C1 C6 C5 -1.5(2) . . . .
C7 C1 C6 C5 178.84(14) . . . .
C6 C1 C7 O2 152.97(15) . . . .
C2 C1 C7 O2 -26.7(2) . . . .
C6 C1 C7 N1 -27.7(2) . . . .
C2 C1 C7 N1 152.58(14) . . . .
N2 C8 C9 C14 -174.40(15) . . . .
N2 C8 C9 C10 7.5(2) . . . .
C14 C9 C10 O3 178.63(15) . . . .
C8 C9 C10 O3 -3.2(2) . . . .
C14 C9 C10 C11 -1.4(2) . . . .
C8 C9 C10 C11 176.79(14) . . . .
O3 C10 C11 C12 -178.68(16) . . . .
C9 C10 C11 C12 1.4(3) . . . .
C10 C11 C12 C13 -0.1(3) . . . .
C11 C12 C13 C14 -1.1(3) . . . .
C12 C13 C14 C9 1.0(3) . . . .
C12 C13 C14 Cl1 -179.29(14) . . . .
C10 C9 C14 C13 0.2(2) . . . .
C8 C9 C14 C13 -178.00(15) . . . .
C10 C9 C14 Cl1 -179.48(11) . . . .
C8 C9 C14 Cl1 2.3(2) . . . .
O2 C7 N1 N2 2.3(2) . . . .
C1 C7 N1 N2 -177.03(13) . . . .
C9 C8 N2 N1 -177.57(13) . . . .
C7 N1 N2 C8 -171.81(14) . . . .
